data_7111697
loop_
_publ_author_name
'Kennedy, Robert D.'

_publ_section_title
;
 Stabilization of acyclic phosphazides using the
 ortho-closo-dicarbadodecaboranyl residue
;
_journal_issue 26
_journal_name_full 'Chemical Communications'
_journal_page_first 4782
_journal_page_last 4784
_journal_paper_doi 10.1039/c0cc00426j
_journal_volume 46
_journal_year 2010
_chemical_formula_moiety 'C26 H30 B10 N P'
_chemical_formula_sum 'C26 H30 B10 N P'
_chemical_formula_weight 495.58
_chemical_name_systematic
;
?
;
_space_group_IT_number 14
_symmetry_cell_setting monoclinic
_symmetry_space_group_name_Hall '-P 2yn'
_symmetry_space_group_name_H-M 'P 1 21/n 1'
_atom_sites_solution_hydrogens geom
_atom_sites_solution_primary direct
_atom_sites_solution_secondary difmap
_audit_creation_method SHELXL-97
_cell_angle_alpha 90.00
_cell_angle_beta 92.397(3)
_cell_angle_gamma 90.00
_cell_formula_units_Z 4
_cell_length_a 14.641(4)
_cell_length_b 11.920(3)
_cell_length_c 15.492(4)
_cell_measurement_reflns_used 9976
_cell_measurement_temperature 100(2)
_cell_measurement_theta_max 29.13
_cell_measurement_theta_min 3.75
_cell_volume 2701.3(12)
_computing_cell_refinement 'Bruker SAINT'
_computing_data_collection 'Bruker APEX2'
_computing_data_reduction 'Bruker SAINT'
_computing_molecular_graphics 'Bruker SHELXTL'
_computing_publication_material 'Bruker SHELXTL'
_computing_structure_refinement 'SHELXL-97 (Sheldrick, 1997)'
_computing_structure_solution 'SHELXS-97 (Sheldrick, 1990)'
_diffrn_ambient_temperature 100(2)
_diffrn_measured_fraction_theta_full 0.991
_diffrn_measured_fraction_theta_max 0.991
_diffrn_measurement_device_type 'Bruker APEX-II CCD'
_diffrn_measurement_method '\f and \w scans'
_diffrn_radiation_monochromator graphite
_diffrn_radiation_source 'fine-focus sealed tube'
_diffrn_radiation_type MoK\a
_diffrn_radiation_wavelength 0.71073
_diffrn_reflns_av_R_equivalents 0.0307
_diffrn_reflns_av_sigmaI/netI 0.0248
_diffrn_reflns_limit_h_max 20
_diffrn_reflns_limit_h_min -20
_diffrn_reflns_limit_k_max 16
_diffrn_reflns_limit_k_min -16
_diffrn_reflns_limit_l_max 20
_diffrn_reflns_limit_l_min -21
_diffrn_reflns_number 34466
_diffrn_reflns_theta_full 29.18
_diffrn_reflns_theta_max 29.18
_diffrn_reflns_theta_min 3.66
_diffrn_standards_number 0
_exptl_absorpt_coefficient_mu 0.120
_exptl_absorpt_correction_T_max 0.9534
_exptl_absorpt_correction_T_min 0.9534
_exptl_absorpt_correction_type multi-scan
_exptl_absorpt_process_details 'Sadabs (Bruker)'
_exptl_crystal_colour colourless
_exptl_crystal_density_diffrn 1.219
_exptl_crystal_density_method 'not measured'
_exptl_crystal_description block
_exptl_crystal_F_000 1032
_exptl_crystal_size_max 0.40
_exptl_crystal_size_mid 0.40
_exptl_crystal_size_min 0.40
_refine_diff_density_max 0.464
_refine_diff_density_min -0.303
_refine_diff_density_rms 0.050
_refine_ls_extinction_method none
_refine_ls_goodness_of_fit_ref 1.037
_refine_ls_hydrogen_treatment mixed
_refine_ls_matrix_type full
_refine_ls_number_parameters 463
_refine_ls_number_reflns 7235
_refine_ls_number_restraints 0
_refine_ls_restrained_S_all 1.037
_refine_ls_R_factor_all 0.0471
_refine_ls_R_factor_gt 0.0375
_refine_ls_shift/su_max 0.000
_refine_ls_shift/su_mean 0.000
_refine_ls_structure_factor_coef Fsqd
_refine_ls_weighting_details 'calc w=1/[\s^2^(Fo^2^)+(0.0591P)^2^+0.7958P] where P=(Fo^2^+2Fc^2^)/3'
_refine_ls_weighting_scheme calc
_refine_ls_wR_factor_gt 0.0974
_refine_ls_wR_factor_ref 0.1056
_reflns_number_gt 6092
_reflns_number_total 7235
_reflns_threshold_expression >2sigma(I)
_cod_data_source_file C0CC00426Jsup1.cif
_cod_data_source_block compound_3b
_cod_depositor_comments
;
The following automatic conversions were performed:

'_symmetry_cell_setting' value 'Monoclinic' changed to 'monoclinic'
according to /home/saulius/struct/CIF-dictionaries/cif_core.dic
dictionary named 'cif_core.dic' version 2.4.2 from 2011-04-26.

Automatic conversion script
Id: cif_fix_values 1891 2012-01-12 08:04:46Z andrius 
;
_cod_original_cell_volume 2701.2(13)
_cod_original_sg_symbol_H-M P2(1)/n
_cod_database_code 7111697

loop_
_symmetry_equiv_pos_as_xyz
'x, y, z'
'-x+1/2, y+1/2, -z+1/2'
'-x, -y, -z'
'x-1/2, -y-1/2, z-1/2'

loop_
_atom_site_label
_atom_site_type_symbol
_atom_site_fract_x
_atom_site_fract_y
_atom_site_fract_z
_atom_site_U_iso_or_equiv
_atom_site_adp_type
_atom_site_occupancy
_atom_site_symmetry_multiplicity
_atom_site_calc_flag
P1 P 0.124289(18) -0.00931(2) 0.235246(18) 0.01535(8) Uani 1 1 d
N1 N 0.05008(6) 0.07565(9) 0.26250(6) 0.0224(2) Uani 1 1 d
C1 C -0.02215(7) 0.13540(9) 0.22898(7) 0.0173(2) Uani 1 1 d
C2 C -0.06555(7) 0.22862(9) 0.30550(7) 0.0160(2) Uani 1 1 d
B3 B -0.00781(9) 0.28071(11) 0.21928(8) 0.0197(2) Uani 1 1 d
B4 B -0.03881(9) 0.19593(11) 0.12887(8) 0.0208(2) Uani 1 1 d
B5 B -0.11286(8) 0.08872(11) 0.16494(8) 0.0191(2) Uani 1 1 d
B6 B -0.12628(8) 0.10928(10) 0.27695(8) 0.0179(2) Uani 1 1 d
B7 B -0.10757(9) 0.34713(11) 0.25634(9) 0.0216(2) Uani 1 1 d
B8 B -0.09316(10) 0.32734(11) 0.14403(9) 0.0236(3) Uani 1 1 d
B9 B -0.15925(9) 0.20825(11) 0.11034(9) 0.0207(2) Uani 1 1 d
B10 B -0.21320(8) 0.15353(11) 0.20250(9) 0.0208(2) Uani 1 1 d
B11 B -0.18155(8) 0.23982(11) 0.29254(9) 0.0207(2) Uani 1 1 d
B12 B -0.20181(9) 0.30163(11) 0.18915(9) 0.0237(3) Uani 1 1 d
C3 C -0.01717(7) 0.23283(9) 0.39274(7) 0.0168(2) Uani 1 1 d
C4 C -0.03821(7) 0.15643(9) 0.45735(7) 0.0195(2) Uani 1 1 d
C5 C 0.00608(8) 0.16143(10) 0.53831(8) 0.0223(2) Uani 1 1 d
C6 C 0.07155(8) 0.24337(11) 0.55633(8) 0.0238(2) Uani 1 1 d
C7 C 0.09190(8) 0.32079(11) 0.49284(8) 0.0257(2) Uani 1 1 d
C8 C 0.04773(8) 0.31617(10) 0.41181(8) 0.0217(2) Uani 1 1 d
C9 C 0.19076(7) -0.03824(9) 0.33355(7) 0.0171(2) Uani 1 1 d
C10 C 0.18152(7) 0.03066(10) 0.40567(7) 0.0200(2) Uani 1 1 d
C11 C 0.23253(8) 0.00894(11) 0.48164(8) 0.0229(2) Uani 1 1 d
C12 C 0.29248(8) -0.08115(11) 0.48605(8) 0.0242(2) Uani 1 1 d
C13 C 0.30263(8) -0.14918(11) 0.41427(8) 0.0257(2) Uani 1 1 d
C14 C 0.25190(8) -0.12828(10) 0.33818(8) 0.0223(2) Uani 1 1 d
C15 C 0.20553(7) 0.03540(9) 0.15704(7) 0.0178(2) Uani 1 1 d
C16 C 0.29223(8) 0.07304(10) 0.18545(8) 0.0222(2) Uani 1 1 d
C17 C 0.35455(8) 0.10989(11) 0.12628(9) 0.0266(3) Uani 1 1 d
C18 C 0.33093(9) 0.10968(11) 0.03855(8) 0.0267(3) Uani 1 1 d
C19 C 0.24477(8) 0.07298(10) 0.00972(8) 0.0245(2) Uani 1 1 d
C20 C 0.18223(8) 0.03564(10) 0.06846(7) 0.0205(2) Uani 1 1 d
C21 C 0.07989(7) -0.14214(9) 0.19538(7) 0.0172(2) Uani 1 1 d
C22 C 0.12942(8) -0.21252(9) 0.14201(8) 0.0207(2) Uani 1 1 d
C23 C 0.09317(9) -0.31585(10) 0.11613(8) 0.0249(2) Uani 1 1 d
C24 C 0.00847(9) -0.34947(11) 0.14363(9) 0.0276(3) Uani 1 1 d
C25 C -0.04115(8) -0.28013(11) 0.19639(9) 0.0261(2) Uani 1 1 d
C26 C -0.00573(7) -0.17664(10) 0.22230(7) 0.0206(2) Uani 1 1 d
H4 H -0.0831(10) 0.1012(13) 0.4464(10) 0.027(4) Uiso 1 1 d
H7B H -0.0982(10) 0.4264(13) 0.2911(10) 0.031(4) Uiso 1 1 d
H12 H 0.3284(11) -0.0962(13) 0.5374(10) 0.029(4) Uiso 1 1 d
H12B H -0.2618(10) 0.3558(13) 0.1772(10) 0.027(4) Uiso 1 1 d
H6 H 0.1031(10) 0.2470(13) 0.6134(10) 0.028(4) Uiso 1 1 d
H5B H -0.1082(10) 0.0035(12) 0.1422(9) 0.022(4) Uiso 1 1 d
H24 H -0.0168(11) -0.4229(15) 0.1265(11) 0.038(4) Uiso 1 1 d
H10 H 0.1418(10) 0.0929(13) 0.4028(10) 0.026(4) Uiso 1 1 d
H20 H 0.1225(11) 0.0095(13) 0.0465(10) 0.027(4) Uiso 1 1 d
H8 H 0.0618(10) 0.3695(13) 0.3682(10) 0.025(4) Uiso 1 1 d
H11B H -0.2165(10) 0.2524(13) 0.3494(9) 0.026(4) Uiso 1 1 d
H10B H -0.2785(10) 0.1085(12) 0.1978(9) 0.024(4) Uiso 1 1 d
H6B H -0.1264(10) 0.0401(13) 0.3204(9) 0.023(4) Uiso 1 1 d
H9B H -0.1901(10) 0.2007(12) 0.0466(10) 0.025(4) Uiso 1 1 d
H3B H 0.0592(10) 0.3126(13) 0.2317(9) 0.025(4) Uiso 1 1 d
H7 H 0.1374(11) 0.3818(14) 0.5033(10) 0.032(4) Uiso 1 1 d
H18 H 0.3740(11) 0.1340(13) -0.0015(10) 0.031(4) Uiso 1 1 d
H26 H -0.0404(10) -0.1268(12) 0.2582(9) 0.022(3) Uiso 1 1 d
H22 H 0.1888(10) -0.1896(13) 0.1246(10) 0.030(4) Uiso 1 1 d
H25 H -0.0991(11) -0.3021(14) 0.2140(11) 0.036(4) Uiso 1 1 d
H8B H -0.0803(11) 0.3985(14) 0.1013(11) 0.038(4) Uiso 1 1 d
H5 H -0.0088(11) 0.1057(14) 0.5810(10) 0.033(4) Uiso 1 1 d
H16 H 0.3099(10) 0.0732(13) 0.2469(10) 0.028(4) Uiso 1 1 d
H14 H 0.2592(11) -0.1780(13) 0.2875(10) 0.032(4) Uiso 1 1 d
H23 H 0.1262(11) -0.3616(15) 0.0793(11) 0.037(4) Uiso 1 1 d
H19 H 0.2277(11) 0.0741(14) -0.0519(11) 0.035(4) Uiso 1 1 d
H17 H 0.4159(11) 0.1339(14) 0.1477(10) 0.033(4) Uiso 1 1 d
H13 H 0.3436(12) -0.2128(15) 0.4168(11) 0.042(5) Uiso 1 1 d
H11 H 0.2254(10) 0.0582(13) 0.5278(11) 0.029(4) Uiso 1 1 d
H4B H 0.0117(10) 0.1781(13) 0.0797(10) 0.028(4) Uiso 1 1 d

loop_
_atom_site_aniso_label
_atom_site_aniso_U_11
_atom_site_aniso_U_22
_atom_site_aniso_U_33
_atom_site_aniso_U_23
_atom_site_aniso_U_13
_atom_site_aniso_U_12
P1 0.01471(13) 0.01630(13) 0.01505(14) -0.00184(9) 0.00089(9) 0.00083(9)
N1 0.0205(4) 0.0270(5) 0.0194(5) -0.0060(4) -0.0030(4) 0.0078(4)
C1 0.0170(4) 0.0184(5) 0.0164(5) -0.0029(4) 0.0006(4) 0.0014(4)
C2 0.0155(4) 0.0152(5) 0.0175(5) -0.0015(4) 0.0010(4) 0.0006(4)
B3 0.0217(6) 0.0203(6) 0.0172(6) 0.0009(4) 0.0014(4) -0.0031(4)
B4 0.0210(6) 0.0246(6) 0.0167(6) -0.0003(5) 0.0003(4) -0.0013(5)
B5 0.0197(5) 0.0193(6) 0.0180(6) -0.0023(4) -0.0027(4) 0.0005(4)
B6 0.0169(5) 0.0175(5) 0.0191(6) -0.0015(4) -0.0001(4) -0.0018(4)
B7 0.0249(6) 0.0170(6) 0.0225(6) -0.0001(5) -0.0033(5) 0.0030(5)
B8 0.0302(6) 0.0196(6) 0.0208(6) 0.0033(5) -0.0033(5) -0.0012(5)
B9 0.0208(6) 0.0210(6) 0.0200(6) 0.0003(5) -0.0027(5) 0.0014(4)
B10 0.0170(5) 0.0240(6) 0.0213(6) -0.0020(5) -0.0014(4) 0.0005(5)
B11 0.0159(5) 0.0239(6) 0.0222(6) -0.0034(5) 0.0000(4) 0.0031(4)
B12 0.0243(6) 0.0226(6) 0.0239(7) -0.0017(5) -0.0047(5) 0.0061(5)
C3 0.0161(4) 0.0168(5) 0.0177(5) -0.0024(4) 0.0007(4) 0.0015(4)
C4 0.0200(5) 0.0195(5) 0.0191(5) -0.0013(4) 0.0023(4) -0.0011(4)
C5 0.0238(5) 0.0249(6) 0.0182(5) 0.0008(4) 0.0024(4) 0.0009(4)
C6 0.0222(5) 0.0302(6) 0.0188(6) -0.0028(4) -0.0022(4) 0.0010(4)
C7 0.0249(5) 0.0275(6) 0.0243(6) -0.0030(5) -0.0028(4) -0.0064(5)
C8 0.0229(5) 0.0211(5) 0.0212(6) -0.0008(4) 0.0002(4) -0.0032(4)
C9 0.0154(4) 0.0182(5) 0.0176(5) 0.0006(4) 0.0009(4) -0.0008(4)
C10 0.0181(5) 0.0227(5) 0.0192(5) -0.0014(4) 0.0010(4) 0.0013(4)
C11 0.0214(5) 0.0297(6) 0.0176(5) -0.0014(4) 0.0008(4) -0.0026(4)
C12 0.0211(5) 0.0290(6) 0.0221(6) 0.0075(5) -0.0031(4) -0.0031(4)
C13 0.0238(5) 0.0229(6) 0.0300(6) 0.0053(5) -0.0025(5) 0.0030(4)
C14 0.0222(5) 0.0200(5) 0.0245(6) -0.0008(4) 0.0006(4) 0.0022(4)
C15 0.0186(5) 0.0151(5) 0.0198(5) -0.0005(4) 0.0026(4) -0.0010(4)
C16 0.0228(5) 0.0209(5) 0.0229(6) 0.0001(4) -0.0005(4) -0.0051(4)
C17 0.0232(5) 0.0258(6) 0.0310(7) 0.0011(5) 0.0016(5) -0.0077(5)
C18 0.0288(6) 0.0243(6) 0.0277(6) 0.0017(5) 0.0089(5) -0.0067(5)
C19 0.0302(6) 0.0240(6) 0.0197(6) -0.0005(4) 0.0044(5) -0.0038(5)
C20 0.0218(5) 0.0199(5) 0.0198(5) -0.0007(4) 0.0013(4) -0.0014(4)
C21 0.0178(5) 0.0179(5) 0.0157(5) -0.0001(4) 0.0001(4) -0.0014(4)
C22 0.0214(5) 0.0199(5) 0.0208(5) -0.0022(4) 0.0026(4) -0.0005(4)
C23 0.0299(6) 0.0208(5) 0.0239(6) -0.0056(4) 0.0000(5) 0.0017(5)
C24 0.0312(6) 0.0202(5) 0.0306(7) -0.0015(5) -0.0064(5) -0.0057(5)
C25 0.0222(5) 0.0253(6) 0.0308(7) 0.0027(5) -0.0001(5) -0.0060(4)
C26 0.0194(5) 0.0225(5) 0.0200(5) 0.0018(4) 0.0019(4) -0.0007(4)

loop_
_atom_type_symbol
_atom_type_description
_atom_type_scat_dispersion_real
_atom_type_scat_dispersion_imag
_atom_type_scat_source
C C 0.0033 0.0016 'International Tables Vol C Tables 4.2.6.8 and 6.1.1.4'
H H 0.0000 0.0000 'International Tables Vol C Tables 4.2.6.8 and 6.1.1.4'
B B 0.0013 0.0007 'International Tables Vol C Tables 4.2.6.8 and 6.1.1.4'
N N 0.0061 0.0033 'International Tables Vol C Tables 4.2.6.8 and 6.1.1.4'
P P 0.1023 0.0942 'International Tables Vol C Tables 4.2.6.8 and 6.1.1.4'

loop_
_geom_angle_atom_site_label_1
_geom_angle_atom_site_label_2
_geom_angle_atom_site_label_3
_geom_angle
N1 P1 C9 104.66(5)
N1 P1 C21 114.64(5)
C9 P1 C21 107.09(5)
N1 P1 C15 118.35(6)
C9 P1 C15 105.92(5)
C21 P1 C15 105.39(5)
C1 N1 P1 141.05(9)
N1 C1 B5 128.41(10)
N1 C1 B4 130.03(9)
B5 C1 B4 62.44(7)
N1 C1 B6 114.94(9)
B5 C1 B6 61.42(7)
B4 C1 B6 111.36(8)
N1 C1 B3 117.16(9)
B5 C1 B3 111.30(8)
B4 C1 B3 61.34(7)
B6 C1 B3 108.76(8)
N1 C1 C2 111.71(9)
B5 C1 C2 107.52(8)
B4 C1 C2 107.49(8)
B6 C1 C2 58.81(6)
B3 C1 C2 58.82(6)
C3 C2 B11 122.22(9)
C3 C2 B7 121.46(9)
B11 C2 B7 62.91(7)
C3 C2 B6 118.51(9)
B11 C2 B6 62.28(7)
B7 C2 B6 113.31(9)
C3 C2 B3 117.20(9)
B11 C2 B3 113.45(9)
B7 C2 B3 62.36(7)
B6 C2 B3 111.23(8)
C3 C2 C1 117.19(8)
B11 C2 C1 110.80(8)
B7 C2 C1 110.79(8)
B6 C2 C1 60.28(7)
B3 C2 C1 60.29(7)
C2 B3 C1 60.89(6)
C2 B3 B8 105.58(9)
C1 B3 B8 106.52(9)
C2 B3 B4 106.80(9)
C1 B3 B4 58.40(7)
B8 B3 B4 60.38(8)
C2 B3 B7 58.31(7)
C1 B3 B7 108.03(9)
B8 B3 B7 60.26(8)
B4 B3 B7 108.83(9)
C2 B3 H3B 117.8(8)
C1 B3 H3B 116.8(8)
B8 B3 H3B 129.1(8)
B4 B3 H3B 123.5(8)
B7 B3 H3B 123.2(8)
C1 B4 B3 60.26(7)
C1 B4 B8 107.36(9)
B3 B4 B8 59.59(8)
C1 B4 B9 106.40(9)
B3 B4 B9 107.44(9)
B8 B4 B9 60.18(7)
C1 B4 B5 58.73(7)
B3 B4 B5 107.50(9)
B8 B4 B5 108.02(9)
B9 B4 B5 59.87(7)
C1 B4 H4B 117.9(8)
B3 B4 H4B 119.9(8)
B8 B4 H4B 125.3(8)
B9 B4 H4B 126.3(8)
B5 B4 H4B 120.8(8)
C1 B5 B6 60.26(7)
C1 B5 B9 106.63(9)
B6 B5 B9 107.42(9)
C1 B5 B10 107.43(9)
B6 B5 B10 59.51(7)
B9 B5 B10 60.21(7)
C1 B5 B4 58.83(7)
B6 B5 B4 107.58(9)
B9 B5 B4 60.06(7)
B10 B5 B4 108.23(9)
C1 B5 H5B 115.8(8)
B6 B5 H5B 117.5(8)
B9 B5 H5B 128.9(8)
B10 B5 H5B 125.5(8)
B4 B5 H5B 121.7(8)
C2 B6 C1 60.91(6)
C2 B6 B10 105.74(9)
C1 B6 B10 106.66(9)
C2 B6 B5 106.74(8)
C1 B6 B5 58.32(7)
B10 B6 B5 60.46(7)
C2 B6 B11 58.35(7)
C1 B6 B11 108.17(9)
B10 B6 B11 60.38(7)
B5 B6 B11 108.93(9)
C2 B6 H6B 119.4(8)
C1 B6 H6B 115.5(8)
B10 B6 H6B 128.7(8)
B5 B6 H6B 121.0(8)
B11 B6 H6B 125.5(8)
C2 B7 B8 105.76(9)
C2 B7 B3 59.33(7)
B8 B7 B3 59.46(7)
C2 B7 B12 105.37(9)
B8 B7 B12 60.48(8)
B3 B7 B12 107.64(9)
C2 B7 B11 58.53(7)
B8 B7 B11 108.15(9)
B3 B7 B11 107.48(9)
B12 B7 B11 59.88(8)
C2 B7 H7B 117.4(8)
B8 B7 H7B 125.4(8)
B3 B7 H7B 117.1(8)
B12 B7 H7B 129.1(8)
B11 B7 H7B 122.1(8)
B3 B8 B4 60.03(7)
B3 B8 B7 60.28(7)
B4 B8 B7 108.57(9)
B3 B8 B9 107.66(9)
B4 B8 B9 60.01(8)
B7 B8 B9 107.87(9)
B3 B8 B12 107.73(9)
B4 B8 B12 108.10(9)
B7 B8 B12 59.78(8)
B9 B8 B12 59.87(8)
B3 B8 H8B 120.5(9)
B4 B8 H8B 120.9(9)
B7 B8 H8B 121.2(9)
B9 B8 H8B 122.9(9)
B12 B8 H8B 123.1(9)
B5 B9 B4 60.07(7)
B5 B9 B8 107.88(9)
B4 B9 B8 59.81(8)
B5 B9 B12 108.18(9)
B4 B9 B12 108.24(9)
B8 B9 B12 60.25(8)
B5 B9 B10 59.94(7)
B4 B9 B10 108.03(9)
B8 B9 B10 108.05(9)
B12 B9 B10 60.09(8)
B5 B9 H9B 120.6(8)
B4 B9 H9B 121.2(8)
B8 B9 H9B 122.6(8)
B12 B9 H9B 122.4(8)
B10 B9 H9B 121.5(8)
B6 B10 B11 60.17(7)
B6 B10 B5 60.03(7)
B11 B10 B5 108.42(9)
B6 B10 B9 107.55(9)
B11 B10 B9 107.86(9)
B5 B10 B9 59.84(7)
B6 B10 B12 107.65(9)
B11 B10 B12 59.79(8)
B5 B10 B12 107.99(9)
B9 B10 B12 59.95(8)
B6 B10 H10B 120.1(8)
B11 B10 H10B 122.2(8)
B5 B10 H10B 119.7(8)
B9 B10 H10B 122.7(8)
B12 B10 H10B 124.2(8)
C2 B11 B6 59.36(7)
C2 B11 B12 105.43(9)
B6 B11 B12 107.50(9)
C2 B11 B10 105.79(8)
B6 B11 B10 59.45(7)
B12 B11 B10 60.31(8)
C2 B11 B7 58.55(7)
B6 B11 B7 107.45(9)
B12 B11 B7 59.95(8)
B10 B11 B7 108.07(9)
C2 B11 H11B 115.5(8)
B6 B11 H11B 118.8(8)
B12 B11 H11B 129.0(8)
B10 B11 H11B 128.4(8)
B7 B11 H11B 119.1(8)
B11 B12 B7 60.17(7)
B11 B12 B9 107.96(9)
B7 B12 B9 107.84(9)
B11 B12 B10 59.91(8)
B7 B12 B10 107.92(9)
B9 B12 B10 59.96(7)
B11 B12 B8 107.79(9)
B7 B12 B8 59.74(8)
B9 B12 B8 59.87(8)
B10 B12 B8 107.65(9)
B11 B12 H12B 119.9(8)
B7 B12 H12B 121.0(8)
B9 B12 H12B 123.4(8)
B10 B12 H12B 121.5(8)
B8 B12 H12B 123.3(8)
C4 C3 C8 118.69(10)
C4 C3 C2 120.91(10)
C8 C3 C2 120.36(10)
C5 C4 C3 120.69(10)
C5 C4 H4 119.3(9)
C3 C4 H4 120.0(9)
C6 C5 C4 120.26(11)
C6 C5 H5 121.2(9)
C4 C5 H5 118.5(10)
C5 C6 C7 119.42(11)
C5 C6 H6 120.5(9)
C7 C6 H6 120.1(9)
C8 C7 C6 120.52(11)
C8 C7 H7 117.4(9)
C6 C7 H7 122.1(9)
C7 C8 C3 120.39(11)
C7 C8 H8 120.4(9)
C3 C8 H8 119.2(9)
C14 C9 C10 119.57(10)
C14 C9 P1 120.75(9)
C10 C9 P1 119.67(8)
C11 C10 C9 120.02(11)
C11 C10 H10 119.7(9)
C9 C10 H10 120.3(9)
C12 C11 C10 120.13(11)
C12 C11 H11 122.7(10)
C10 C11 H11 117.2(10)
C11 C12 C13 120.08(11)
C11 C12 H12 120.9(10)
C13 C12 H12 119.0(10)
C12 C13 C14 120.21(11)
C12 C13 H13 120.8(10)
C14 C13 H13 119.0(10)
C13 C14 C9 119.99(11)
C13 C14 H14 119.5(9)
C9 C14 H14 120.5(9)
C16 C15 C20 119.21(10)
C16 C15 P1 119.72(9)
C20 C15 P1 121.05(8)
C17 C16 C15 120.34(11)
C17 C16 H16 119.1(9)
C15 C16 H16 120.5(9)
C18 C17 C16 120.07(11)
C18 C17 H17 121.1(9)
C16 C17 H17 118.8(9)
C17 C18 C19 120.02(11)
C17 C18 H18 119.6(9)
C19 C18 H18 120.4(9)
C20 C19 C18 120.23(11)
C20 C19 H19 119.7(10)
C18 C19 H19 120.1(10)
C19 C20 C15 120.12(11)
C19 C20 H20 118.7(9)
C15 C20 H20 121.2(9)
C26 C21 C22 119.48(10)
C26 C21 P1 117.95(8)
C22 C21 P1 122.53(8)
C23 C22 C21 119.92(11)
C23 C22 H22 120.6(9)
C21 C22 H22 119.5(9)
C24 C23 C22 120.10(11)
C24 C23 H23 120.6(10)
C22 C23 H23 119.3(10)
C23 C24 C25 120.35(11)
C23 C24 H24 120.4(10)
C25 C24 H24 119.2(10)
C24 C25 C26 119.99(11)
C24 C25 H25 120.4(10)
C26 C25 H25 119.6(10)
C25 C26 C21 120.16(11)
C25 C26 H26 120.7(8)
C21 C26 H26 119.1(9)

loop_
_geom_bond_atom_site_label_1
_geom_bond_atom_site_label_2
_geom_bond_distance
P1 N1 1.5564(10)
P1 C9 1.8060(12)
P1 C21 1.8104(12)
P1 C15 1.8130(11)
N1 C1 1.3599(14)
C1 B5 1.7168(17)
C1 B4 1.7187(17)
C1 B6 1.7516(16)
C1 B3 1.7521(17)
C1 C2 1.7625(15)
C2 C3 1.5003(15)
C2 B11 1.7070(17)
C2 B7 1.7073(17)
C2 B6 1.7253(16)
C2 B3 1.7259(17)
B3 B8 1.7628(19)
B3 B4 1.7707(19)
B3 B7 1.7776(19)
B3 H3B 1.062(15)
B4 B8 1.777(2)
B4 B9 1.7806(19)
B4 B5 1.7808(19)
B4 H4B 1.104(15)
B5 B6 1.7715(19)
B5 B9 1.7772(18)
B5 B10 1.7790(18)
B5 H5B 1.078(14)
B6 B10 1.7621(18)
B6 B11 1.7751(18)
B6 H6B 1.065(15)
B7 B8 1.777(2)
B7 B12 1.778(2)
B7 B11 1.7818(19)
B7 H7B 1.093(16)
B8 B9 1.7837(19)
B8 B12 1.790(2)
B8 H8B 1.097(17)
B9 B12 1.7837(19)
B9 B10 1.7839(19)
B9 H9B 1.072(15)
B10 B11 1.7789(19)
B10 B12 1.786(2)
B10 H10B 1.096(14)
B11 B12 1.777(2)
B11 H11B 1.048(15)
B12 H12B 1.099(15)
C3 C4 1.3970(15)
C3 C8 1.3977(15)
C4 C5 1.3890(16)
C4 H4 0.940(15)
C5 C6 1.3886(17)
C5 H5 0.968(17)
C6 C7 1.3901(18)
C6 H6 0.981(15)
C7 C8 1.3888(17)
C7 H7 0.995(16)
C8 H8 0.956(15)
C9 C14 1.3975(15)
C9 C10 1.3977(16)
C10 C11 1.3915(17)
C10 H10 0.943(16)
C11 C12 1.3868(18)
C11 H11 0.934(16)
C12 C13 1.3893(19)
C12 H12 0.952(16)
C13 C14 1.3893(17)
C13 H13 0.966(18)
C14 H14 0.993(16)
C15 C16 1.3998(15)
C15 C20 1.4002(16)
C16 C17 1.3912(17)
C16 H16 0.976(16)
C17 C18 1.3883(19)
C17 H17 0.987(16)
C18 C19 1.3910(18)
C18 H18 0.949(16)
C19 C20 1.3908(16)
C19 H19 0.977(17)
C20 H20 0.977(16)
C21 C26 1.3994(15)
C21 C22 1.4012(15)
C22 C23 1.3934(16)
C22 H22 0.961(15)
C23 C24 1.3872(18)
C23 H23 0.938(17)
C24 C25 1.3887(19)
C24 H24 0.983(17)
C25 C26 1.3908(17)
C25 H25 0.939(17)
C26 H26 0.971(15)
